data_4125881
loop_
_publ_author_name
'He, Jian'
'Shao, Qian'
'Wu, Qingfeng'
'Yu, Jin-Quan'

_publ_section_title
;
 Pd(II)-Catalyzed Enantioselective C(sp(3))-H Borylation.
;
_journal_issue 9
_journal_name_full 'Journal of the American Chemical Society'
_journal_page_first 3344
_journal_page_last 3347
_journal_paper_doi 10.1021/jacs.6b13389
_journal_volume 139
_journal_year 2017
_chemical_absolute_configuration ad
_chemical_formula_moiety 'C20 H15 Cl F7 N O2'
_chemical_formula_sum 'C20 H15 Cl F7 N O2'
_chemical_formula_weight 469.78
_space_group_crystal_system orthorhombic
_space_group_IT_number 19
_space_group_name_Hall 'P 2ac 2ab'
_space_group_name_H-M_alt 'P 21 21 21'
_symmetry_space_group_name_Hall 'P 2ac 2ab'
_symmetry_space_group_name_H-M 'P 21 21 21'
_atom_sites_solution_hydrogens mixed
_atom_sites_solution_primary direct
_atom_sites_solution_secondary difmap
_audit_creation_date 2016-05-25
_audit_creation_method
;
Olex2 1.2-beta
(compiled 2016.02.19 svn.r3266 for OlexSys, GUI svn.r5155)
;
_cell_angle_alpha 90
_cell_angle_beta 90
_cell_angle_gamma 90
_cell_formula_units_Z 4
_cell_length_a 6.2716(2)
_cell_length_b 15.4423(4)
_cell_length_c 19.9876(5)
_cell_measurement_reflns_used 9134
_cell_measurement_temperature 125.0
_cell_measurement_theta_max 68.210
_cell_measurement_theta_min 3.617
_cell_volume 1935.76(9)
_computing_cell_refinement 'SAINT v8.37A (Bruker, 2016)'
_computing_data_collection 'APEX3 v2016.1-0 (Bruker, 2016)'
_computing_data_reduction 'SAINT v8.37A (Bruker, 2016)'
_computing_molecular_graphics 'Olex2 (Dolomanov et al., 2009)'
_computing_publication_material 'Olex2 (Dolomanov et al., 2009)'
_computing_structure_refinement 'ShelXL (Sheldrick, 2015)'
_computing_structure_solution 'ShelXT (Sheldrick, 2015)'
_diffrn_ambient_temperature 125.0
_diffrn_detector 'Bruker Platinum135 CCD'
_diffrn_detector_area_resol_mean 7.9
_diffrn_detector_type 'CCD Area Detector'
_diffrn_measured_fraction_theta_full 1.000
_diffrn_measured_fraction_theta_max 0.999
_diffrn_measurement_device 'Fixed Chi Three-Circle Diffractometer'
_diffrn_measurement_device_type 'Bruker D8 Platinum135'
_diffrn_measurement_method '\w and \f scans'
_diffrn_radiation_monochromator 'Double Bounce Multilayer Mirrors'
_diffrn_radiation_probe x-ray
_diffrn_radiation_type CuK\a
_diffrn_radiation_wavelength 1.54178
_diffrn_reflns_av_R_equivalents 0.0392
_diffrn_reflns_av_unetI/netI 0.0235
_diffrn_reflns_Laue_measured_fraction_full 1.000
_diffrn_reflns_Laue_measured_fraction_max 0.999
_diffrn_reflns_limit_h_max 7
_diffrn_reflns_limit_h_min -7
_diffrn_reflns_limit_k_max 17
_diffrn_reflns_limit_k_min -18
_diffrn_reflns_limit_l_max 24
_diffrn_reflns_limit_l_min -23
_diffrn_reflns_number 22259
_diffrn_reflns_point_group_measured_fraction_full 0.999
_diffrn_reflns_point_group_measured_fraction_max 0.998
_diffrn_reflns_theta_full 68.000
_diffrn_reflns_theta_max 68.229
_diffrn_reflns_theta_min 3.617
_diffrn_source 'Micro Focus Rotating Anode'
_diffrn_source_type 'Rigaku MicroMax-007HF'
_diffrn_standards_number 0
_exptl_absorpt_coefficient_mu 2.545
_exptl_absorpt_correction_T_max 0.3201
_exptl_absorpt_correction_T_min 0.1996
_exptl_absorpt_correction_type multi-scan
_exptl_absorpt_process_details
;
SADABS-2014/5 (Bruker,2014/5) was used for absorption correction.
wR2(int) was 0.1112 before and 0.0508 after correction.
The Ratio of minimum to maximum transmission is 0.6236.
The \l/2 correction factor is Not present.
;
_exptl_crystal_colour Colorless
_exptl_crystal_colour_primary Colorless
_exptl_crystal_density_diffrn 1.612
_exptl_crystal_description Block
_exptl_crystal_F_000 952
_exptl_crystal_size_max 0.239
_exptl_crystal_size_mid 0.225
_exptl_crystal_size_min 0.164
_refine_diff_density_max 0.179
_refine_diff_density_min -0.149
_refine_diff_density_rms 0.036
_refine_ls_abs_structure_details
;
 Flack x determined using 1440 quotients [(I+)-(I-)]/[(I+)+(I-)]
 (Parsons, Flack and Wagner, Acta Cryst. B69 (2013) 249-259).
;
_refine_ls_abs_structure_Flack 0.006(4)
_refine_ls_extinction_method none
_refine_ls_goodness_of_fit_ref 1.054
_refine_ls_hydrogen_treatment mixed
_refine_ls_matrix_type full
_refine_ls_number_parameters 288
_refine_ls_number_reflns 3543
_refine_ls_number_restraints 2
_refine_ls_restrained_S_all 1.056
_refine_ls_R_factor_all 0.0230
_refine_ls_R_factor_gt 0.0226
_refine_ls_shift/su_max 0.001
_refine_ls_shift/su_mean 0.000
_refine_ls_structure_factor_coef Fsqd
_refine_ls_weighting_details 'w=1/[\s^2^(Fo^2^)+(0.0334P)^2^+0.3953P] where P=(Fo^2^+2Fc^2^)/3'
_refine_ls_weighting_scheme calc
_refine_ls_wR_factor_gt 0.0593
_refine_ls_wR_factor_ref 0.0596
_reflns_Friedel_coverage 0.717
_reflns_Friedel_fraction_full 0.999
_reflns_Friedel_fraction_max 0.997
_reflns_number_gt 3494
_reflns_number_total 3543
_reflns_threshold_expression 'I > 2\s(I)'
_cod_data_source_file ja6b13389_si_003.cif
_cod_data_source_block Yu71
_cod_depositor_comments
;
The following automatic conversions were performed:

'_diffrn_radiation_probe' value 'X-ray' changed to 'x-ray' according
to
/home/data/users/saulius/crontab/automatic-downloads/current/ACS/lib/dictionaries/cif_core.dic
dictionary named 'cif_core.dic' version 2.4.2 from 2011-04-26.

Automatic conversion script
Id: cif_fix_values 4973 2017-02-22 13:04:09Z antanas 
;
_cod_database_code 4125881
_shelx_space_group_comment
;
The symmetry employed for this shelxl refinement is uniquely defined
by the following loop, which should always be used as a source of
symmetry information in preference to the above space-group names.
They are only intended as comments.
;
_shelx_estimated_absorpt_t_max 0.680
_shelx_estimated_absorpt_t_min 0.581
_olex2_refinement_description
;
1. Fixed Uiso
 At 1.2 times of:
  All C(H) groups, All C(H,H) groups
2. Restrained distances
 N1-H1 = O2-H2
 0.95 with sigma of 0.02
3.a Ternary CH refined with riding coordinates:
 C3(H3)
3.b Secondary CH2 refined with riding coordinates:
 C4(H4A,H4B), C5(H5A,H5B), C6(H6A,H6B), C7(H7A,H7B)
3.c Aromatic/amide H refined with riding coordinates:
 C9(H9), C10(H10), C12(H12), C13(H13)
;
_shelx_shelxl_version_number 2014/7
_olex2_submission_special_instructions 'No special instructions were received'

loop_
_space_group_symop_operation_xyz
'x, y, z'
'-x+1/2, -y, z+1/2'
'-x, y+1/2, -z+1/2'
'x+1/2, -y+1/2, -z'

loop_
_atom_site_label
_atom_site_type_symbol
_atom_site_fract_x
_atom_site_fract_y
_atom_site_fract_z
_atom_site_U_iso_or_equiv
_atom_site_adp_type
_atom_site_occupancy
_atom_site_site_symmetry_order
_atom_site_calc_flag
_atom_site_refinement_flags_posn
Cl1 Cl -0.13827(9) 0.32471(4) 0.97052(3) 0.03662(14) Uani 1 1 d .
F1 F 0.79468(18) 0.46172(8) 0.45944(6) 0.0289(3) Uani 1 1 d .
F2 F 0.6700(2) 0.37115(9) 0.35390(6) 0.0338(3) Uani 1 1 d .
F3 F 0.03882(19) 0.29353(8) 0.46953(6) 0.0296(3) Uani 1 1 d .
F4 F 0.16931(19) 0.38233(8) 0.57467(6) 0.0294(3) Uani 1 1 d .
F5 F 0.3782(2) 0.28384(9) 0.29466(6) 0.0417(3) Uani 1 1 d .
F6 F 0.2933(3) 0.18912(8) 0.36861(7) 0.0416(4) Uani 1 1 d .
F7 F 0.0656(2) 0.28373(9) 0.33708(6) 0.0354(3) Uani 1 1 d .
O1 O 0.2595(2) 0.55647(9) 0.58775(7) 0.0221(3) Uani 1 1 d .
O2 O 0.8967(2) 0.50126(9) 0.64843(7) 0.0235(3) Uani 1 1 d D
H2 H 1.005(4) 0.525(2) 0.6250(15) 0.054(9) Uiso 1 1 d D
N1 N 0.5567(3) 0.47511(10) 0.57453(8) 0.0195(3) Uani 1 1 d D
H1 H 0.692(3) 0.4675(14) 0.5883(11) 0.020(5) Uiso 1 1 d D
C1 C 0.4387(3) 0.53579(11) 0.60680(9) 0.0183(4) Uani 1 1 d .
C2 C 0.5355(3) 0.57506(12) 0.66949(9) 0.0191(4) Uani 1 1 d .
C3 C 0.7838(3) 0.57096(12) 0.67832(9) 0.0208(4) Uani 1 1 d .
H3 H 0.8196 0.5738 0.7270 0.025 Uiso 1 1 calc R
C4 C 0.8030(3) 0.66165(13) 0.64767(11) 0.0279(4) Uani 1 1 d .
H4A H 0.8410 0.6615 0.5996 0.033 Uiso 1 1 calc R
H4B H 0.8965 0.7013 0.6733 0.033 Uiso 1 1 calc R
C5 C 0.5623(3) 0.67508(13) 0.66116(10) 0.0245(4) Uani 1 1 d .
H5A H 0.4834 0.6993 0.6226 0.029 Uiso 1 1 calc R
H5B H 0.5319 0.7083 0.7024 0.029 Uiso 1 1 calc R
C6 C 0.4036(3) 0.54489(12) 0.72976(9) 0.0205(4) Uani 1 1 d .
H6A H 0.4573 0.5742 0.7705 0.025 Uiso 1 1 calc R
H6B H 0.2536 0.5630 0.7232 0.025 Uiso 1 1 calc R
C7 C 0.4097(3) 0.44714(13) 0.74099(10) 0.0246(4) Uani 1 1 d .
H7A H 0.3596 0.4174 0.7000 0.029 Uiso 1 1 calc R
H7B H 0.5587 0.4290 0.7493 0.029 Uiso 1 1 calc R
C8 C 0.2720(3) 0.41963(12) 0.79958(10) 0.0213(4) Uani 1 1 d .
C9 C 0.0620(3) 0.39333(12) 0.78879(10) 0.0233(4) Uani 1 1 d .
H9 H 0.0051 0.3943 0.7447 0.028 Uiso 1 1 calc R
C10 C -0.0645(3) 0.36584(12) 0.84126(10) 0.0251(4) Uani 1 1 d .
H10 H -0.2071 0.3477 0.8333 0.030 Uiso 1 1 calc R
C11 C 0.0183(3) 0.36496(12) 0.90547(10) 0.0247(4) Uani 1 1 d .
C12 C 0.2247(3) 0.39239(13) 0.91834(10) 0.0264(4) Uani 1 1 d .
H12 H 0.2800 0.3923 0.9626 0.032 Uiso 1 1 calc R
C13 C 0.3489(3) 0.42002(13) 0.86484(10) 0.0259(4) Uani 1 1 d .
H13 H 0.4900 0.4397 0.8731 0.031 Uiso 1 1 calc R
C14 C 0.4822(3) 0.42881(11) 0.51897(9) 0.0188(4) Uani 1 1 d .
C15 C 0.6050(3) 0.42139(12) 0.46153(10) 0.0205(4) Uani 1 1 d .
C16 C 0.5399(3) 0.37406(12) 0.40683(9) 0.0221(4) Uani 1 1 d .
C17 C 0.3449(3) 0.33076(12) 0.40703(9) 0.0215(4) Uani 1 1 d .
C18 C 0.2232(3) 0.33752(12) 0.46475(10) 0.0212(4) Uani 1 1 d .
C19 C 0.2888(3) 0.38456(12) 0.51923(9) 0.0208(4) Uani 1 1 d .
C20 C 0.2718(3) 0.27204(13) 0.35139(10) 0.0260(4) Uani 1 1 d .

loop_
_atom_site_aniso_label
_atom_site_aniso_U_11
_atom_site_aniso_U_22
_atom_site_aniso_U_33
_atom_site_aniso_U_23
_atom_site_aniso_U_13
_atom_site_aniso_U_12
Cl1 0.0438(3) 0.0377(3) 0.0284(2) 0.0049(2) 0.0143(2) -0.0035(2)
F1 0.0204(5) 0.0323(6) 0.0340(6) -0.0044(5) 0.0092(5) -0.0066(5)
F2 0.0346(7) 0.0434(7) 0.0234(5) -0.0054(5) 0.0124(5) 0.0004(6)
F3 0.0278(6) 0.0284(6) 0.0328(6) -0.0037(5) 0.0017(5) -0.0133(5)
F4 0.0308(6) 0.0334(6) 0.0240(5) -0.0045(5) 0.0119(5) -0.0118(5)
F5 0.0523(8) 0.0490(8) 0.0236(6) -0.0126(6) 0.0044(6) 0.0000(7)
F6 0.0628(9) 0.0167(6) 0.0452(7) -0.0040(5) -0.0238(7) 0.0067(6)
F7 0.0369(7) 0.0369(7) 0.0324(7) -0.0060(5) -0.0141(6) 0.0054(6)
O1 0.0176(6) 0.0259(7) 0.0228(6) 0.0004(5) 0.0007(5) 0.0011(5)
O2 0.0171(6) 0.0267(7) 0.0268(7) -0.0012(6) 0.0015(5) -0.0001(5)
N1 0.0175(7) 0.0205(7) 0.0206(8) -0.0036(6) 0.0010(6) -0.0004(6)
C1 0.0194(9) 0.0169(8) 0.0186(9) 0.0017(7) 0.0036(7) -0.0035(7)
C2 0.0198(9) 0.0176(9) 0.0200(9) -0.0013(7) 0.0020(7) 0.0002(7)
C3 0.0205(9) 0.0215(9) 0.0205(9) -0.0026(7) -0.0009(7) -0.0049(7)
C4 0.0292(10) 0.0250(10) 0.0294(10) 0.0003(8) -0.0008(9) -0.0100(8)
C5 0.0319(10) 0.0173(9) 0.0244(9) -0.0028(8) 0.0020(8) -0.0011(8)
C6 0.0218(9) 0.0210(9) 0.0188(8) -0.0038(7) 0.0025(7) -0.0002(7)
C7 0.0281(10) 0.0223(9) 0.0233(9) -0.0026(8) 0.0053(8) 0.0000(8)
C8 0.0260(9) 0.0161(8) 0.0219(9) -0.0011(7) 0.0026(8) 0.0011(7)
C9 0.0293(10) 0.0193(9) 0.0215(9) 0.0012(7) -0.0022(8) 0.0014(8)
C10 0.0247(9) 0.0214(9) 0.0291(10) 0.0018(8) 0.0009(8) -0.0002(8)
C11 0.0312(10) 0.0190(9) 0.0240(9) 0.0001(7) 0.0064(8) 0.0027(8)
C12 0.0308(10) 0.0301(10) 0.0183(9) -0.0028(8) -0.0007(8) 0.0025(8)
C13 0.0244(10) 0.0277(10) 0.0256(9) -0.0054(8) 0.0003(8) -0.0012(8)
C14 0.0207(8) 0.0150(8) 0.0208(9) -0.0011(7) 0.0010(7) -0.0004(7)
C15 0.0182(8) 0.0191(8) 0.0242(9) 0.0019(7) 0.0039(7) -0.0008(7)
C16 0.0252(9) 0.0223(9) 0.0189(9) 0.0012(7) 0.0056(8) 0.0041(7)
C17 0.0291(9) 0.0159(8) 0.0194(9) 0.0014(7) -0.0019(8) 0.0026(7)
C18 0.0215(9) 0.0164(8) 0.0258(9) 0.0015(7) -0.0001(8) -0.0033(7)
C19 0.0229(9) 0.0203(8) 0.0190(8) 0.0005(7) 0.0059(7) -0.0018(7)
C20 0.0329(11) 0.0208(9) 0.0243(10) -0.0013(8) -0.0057(9) 0.0066(8)

loop_
_atom_type_symbol
_atom_type_description
_atom_type_scat_dispersion_real
_atom_type_scat_dispersion_imag
_atom_type_scat_source
C C 0.0181 0.0091 'International Tables Vol C Tables 4.2.6.8 and 6.1.1.4'
H H 0.0000 0.0000 'International Tables Vol C Tables 4.2.6.8 and 6.1.1.4'
Cl Cl 0.3639 0.7018 'International Tables Vol C Tables 4.2.6.8 and 6.1.1.4'
F F 0.0727 0.0534 'International Tables Vol C Tables 4.2.6.8 and 6.1.1.4'
N N 0.0311 0.0180 'International Tables Vol C Tables 4.2.6.8 and 6.1.1.4'
O O 0.0492 0.0322 'International Tables Vol C Tables 4.2.6.8 and 6.1.1.4'

loop_
_geom_angle_atom_site_label_1
_geom_angle_atom_site_label_2
_geom_angle_atom_site_label_3
_geom_angle
C3 O2 H2 106(2)
C1 N1 H1 117.4(14)
C1 N1 C14 123.18(16)
C14 N1 H1 119.3(14)
O1 C1 N1 122.07(18)
O1 C1 C2 121.16(17)
N1 C1 C2 116.73(16)
C1 C2 C3 118.28(16)
C1 C2 C5 110.47(15)
C1 C2 C6 108.11(15)
C5 C2 C3 86.86(15)
C6 C2 C3 115.79(16)
C6 C2 C5 116.21(15)
O2 C3 C2 118.56(15)
O2 C3 H3 109.3
O2 C3 C4 119.02(16)
C2 C3 H3 109.3
C4 C3 C2 89.78(15)
C4 C3 H3 109.3
C3 C4 H4A 113.9
C3 C4 H4B 113.9
C3 C4 C5 88.64(15)
H4A C4 H4B 111.1
C5 C4 H4A 113.9
C5 C4 H4B 113.9
C2 C5 H5A 113.7
C2 C5 H5B 113.7
C4 C5 C2 89.48(15)
C4 C5 H5A 113.7
C4 C5 H5B 113.7
H5A C5 H5B 111.0
C2 C6 H6A 108.8
C2 C6 H6B 108.8
H6A C6 H6B 107.7
C7 C6 C2 113.71(15)
C7 C6 H6A 108.8
C7 C6 H6B 108.8
C6 C7 H7A 109.2
C6 C7 H7B 109.2
H7A C7 H7B 107.9
C8 C7 C6 112.11(16)
C8 C7 H7A 109.2
C8 C7 H7B 109.2
C9 C8 C7 120.00(18)
C13 C8 C7 121.73(19)
C13 C8 C9 118.27(19)
C8 C9 H9 119.5
C10 C9 C8 120.94(19)
C10 C9 H9 119.5
C9 C10 H10 120.3
C9 C10 C11 119.41(19)
C11 C10 H10 120.3
C10 C11 Cl1 118.90(16)
C10 C11 C12 121.30(19)
C12 C11 Cl1 119.76(16)
C11 C12 H12 120.9
C11 C12 C13 118.30(19)
C13 C12 H12 120.9
C8 C13 H13 119.1
C12 C13 C8 121.75(19)
C12 C13 H13 119.1
C15 C14 N1 120.85(17)
C15 C14 C19 116.51(17)
C19 C14 N1 122.56(17)
F1 C15 C14 118.63(17)
F1 C15 C16 118.95(16)
C16 C15 C14 122.42(17)
F2 C16 C15 117.72(17)
F2 C16 C17 121.44(17)
C15 C16 C17 120.83(17)
C16 C17 C20 123.63(17)
C18 C17 C16 116.70(17)
C18 C17 C20 119.44(18)
F3 C18 C17 119.64(17)
F3 C18 C19 117.97(17)
C19 C18 C17 122.31(17)
F4 C19 C14 120.25(17)
F4 C19 C18 118.39(16)
C18 C19 C14 121.22(17)
F5 C20 F6 107.55(17)
F5 C20 F7 106.55(17)
F5 C20 C17 113.24(18)
F6 C20 F7 106.44(18)
F6 C20 C17 110.91(16)
F7 C20 C17 111.79(17)

loop_
_geom_bond_atom_site_label_1
_geom_bond_atom_site_label_2
_geom_bond_distance
Cl1 C11 1.744(2)
F1 C15 1.343(2)
F2 C16 1.337(2)
F3 C18 1.344(2)
F4 C19 1.338(2)
F5 C20 1.328(3)
F6 C20 1.333(2)
F7 C20 1.336(3)
O1 C1 1.229(2)
O2 H2 0.90(2)
O2 C3 1.420(2)
N1 H1 0.900(19)
N1 C1 1.357(2)
N1 C14 1.401(2)
C1 C2 1.519(3)
C2 C3 1.568(3)
C2 C5 1.563(3)
C2 C6 1.534(3)
C3 H3 1.0000
C3 C4 1.533(3)
C4 H4A 0.9900
C4 H4B 0.9900
C4 C5 1.547(3)
C5 H5A 0.9900
C5 H5B 0.9900
C6 H6A 0.9900
C6 H6B 0.9900
C6 C7 1.527(3)
C7 H7A 0.9900
C7 H7B 0.9900
C7 C8 1.516(3)
C8 C9 1.395(3)
C8 C13 1.391(3)
C9 H9 0.9500
C9 C10 1.382(3)
C10 H10 0.9500
C10 C11 1.385(3)
C11 C12 1.386(3)
C12 H12 0.9500
C12 C13 1.390(3)
C13 H13 0.9500
C14 C15 1.388(3)
C14 C19 1.392(3)
C15 C16 1.377(3)
C16 C17 1.394(3)
C17 C18 1.387(3)
C17 C20 1.507(3)
C18 C19 1.372(3)

loop_
_geom_hbond_atom_site_label_D
_geom_hbond_atom_site_label_H
_geom_hbond_atom_site_label_A
_geom_hbond_distance_DH
_geom_hbond_distance_HA
_geom_hbond_distance_DA
_geom_hbond_angle_DHA
_geom_hbond_site_symmetry_A
O2 H2 O1 0.90(2) 1.83(2) 2.7157(19) 167(3) 1_655
N1 H1 O2 0.900(19) 1.83(2) 2.625(2) 145(2) .
